data_7123612
loop_
_publ_author_name
'Pandey, Anjani Kumar'
'Usman, Mohammad'
'Rath, Sankar Prasad'

_publ_section_title
;
 Counter Ion Triggers Stabilization of Two Geometrical Isomers of a
 Ni(II)dication Diradical Porphyrin Dimer: Role of Anion-\p Interactions
;
_journal_name_full 'Chemical Communications'
_journal_paper_doi 10.1039/C9CC02902H
_journal_year 2019
_chemical_formula_sum 'C76 H92 Cl16 N8 Ni2 O Sb2'
_chemical_formula_weight 2061.69
_space_group_crystal_system triclinic
_space_group_IT_number 2
_space_group_name_Hall '-P 1'
_space_group_name_H-M_alt 'P -1'
_symmetry_space_group_name_Hall '-P 1'
_symmetry_space_group_name_H-M 'P -1'
_atom_sites_solution_hydrogens geom
_audit_creation_method SHELXL-2018/3
_audit_update_record
;
2018-12-18 deposited with the CCDC.    2019-06-07 downloaded from the CCDC.
;
_cell_angle_alpha 89.078(3)
_cell_angle_beta 87.221(2)
_cell_angle_gamma 82.480(2)
_cell_formula_units_Z 2
_cell_length_a 12.7607(11)
_cell_length_b 17.1587(15)
_cell_length_c 20.3195(17)
_cell_measurement_reflns_used 999
_cell_measurement_temperature 100(2)
_cell_measurement_theta_max 27.0
_cell_measurement_theta_min 2.5
_cell_volume 4405.4(7)
_computing_cell_refinement 'Bruker SAINT'
_computing_data_collection 'Bruker APEX'
_computing_data_reduction 'Bruker SAINT'
_computing_molecular_graphics 'SHELXL 5.1, XP (Sheldrick, 1994)'
_computing_publication_material SHELXL-97
_computing_structure_refinement 'SHELXL-2018/3 (Sheldrick, 2018)'
_computing_structure_solution 'SHELXS-97 (Sheldrick, 2008)'
_diffrn_ambient_temperature 100(2)
_diffrn_measured_fraction_theta_full 0.997
_diffrn_measured_fraction_theta_max 0.997
_diffrn_measurement_device_type 'Bruker SMART APEX'
_diffrn_measurement_method \w
_diffrn_radiation_type MoK\a
_diffrn_radiation_wavelength 0.71073
_diffrn_reflns_av_R_equivalents 0.0989
_diffrn_reflns_av_unetI/netI 0.1267
_diffrn_reflns_Laue_measured_fraction_full 0.997
_diffrn_reflns_Laue_measured_fraction_max 0.997
_diffrn_reflns_limit_h_max 15
_diffrn_reflns_limit_h_min -15
_diffrn_reflns_limit_k_max 20
_diffrn_reflns_limit_k_min -20
_diffrn_reflns_limit_l_max 24
_diffrn_reflns_limit_l_min -24
_diffrn_reflns_number 55099
_diffrn_reflns_point_group_measured_fraction_full 0.997
_diffrn_reflns_point_group_measured_fraction_max 0.997
_diffrn_reflns_theta_full 25.000
_diffrn_reflns_theta_max 25.499
_diffrn_reflns_theta_min 2.007
_diffrn_source 'fine-focus sealed tube'
_exptl_absorpt_coefficient_mu 1.559
_exptl_absorpt_correction_T_max 0.855
_exptl_absorpt_correction_T_min 0.790
_exptl_absorpt_correction_type multi-scan
_exptl_crystal_colour 'dark red'
_exptl_crystal_density_diffrn 1.554
_exptl_crystal_description block
_exptl_crystal_F_000 2084
_exptl_crystal_size_max 0.150
_exptl_crystal_size_mid 0.140
_exptl_crystal_size_min 0.100
_refine_diff_density_max 2.432
_refine_diff_density_min -1.284
_refine_diff_density_rms 0.203
_refine_ls_extinction_method none
_refine_ls_goodness_of_fit_ref 1.043
_refine_ls_hydrogen_treatment constr
_refine_ls_matrix_type full
_refine_ls_number_parameters 1011
_refine_ls_number_reflns 16383
_refine_ls_number_restraints 20
_refine_ls_restrained_S_all 1.062
_refine_ls_R_factor_all 0.1488
_refine_ls_R_factor_gt 0.0835
_refine_ls_shift/su_max 0.001
_refine_ls_shift/su_mean 0.000
_refine_ls_structure_factor_coef Fsqd
_refine_ls_weighting_details 'w=1/[\s^2^(Fo^2^)+(0.1320P)^2^+16.1816P] where P=(Fo^2^+2Fc^2^)/3'
_refine_ls_weighting_scheme calc
_refine_ls_wR_factor_gt 0.2108
_refine_ls_wR_factor_ref 0.2484
_reflns_Friedel_coverage 0.000
_reflns_number_gt 9868
_reflns_number_total 16383
_reflns_threshold_expression 'I > 2\s(I)'
_cod_data_source_file c9cc02902h2.cif
_cod_data_source_block shelx_CCDC1
_cod_database_code 7123612
_shelx_shelxl_version_number 2018/3
_shelx_space_group_comment
;
The symmetry employed for this shelxl refinement is uniquely defined
by the following loop, which should always be used as a source of
symmetry information in preference to the above space-group names.
They are only intended as comments.
;
_shelx_estimated_absorpt_t_min 0.800
_shelx_estimated_absorpt_t_max 0.860
_exptl_absorpt_special_details 'SADABS 2.05 (Sheldrick, 2002)'

loop_
_space_group_symop_operation_xyz
'x, y, z'
'-x, -y, -z'

loop_
_atom_site_label
_atom_site_type_symbol
_atom_site_fract_x
_atom_site_fract_y
_atom_site_fract_z
_atom_site_U_iso_or_equiv
_atom_site_adp_type
_atom_site_occupancy
_atom_site_site_symmetry_order
_atom_site_calc_flag
_atom_site_refinement_flags_posn
_atom_site_refinement_flags_adp
_atom_site_refinement_flags_occupancy
_atom_site_disorder_assembly
_atom_site_disorder_group
Ni1 Ni 0.47909(8) 0.20277(6) 0.95610(6) 0.0173(3) Uani 1 1 d . . . . .
Ni2 Ni 0.55836(9) 0.46623(7) 0.62937(5) 0.0184(3) Uani 1 1 d . . . . .
N1 N 0.5599(5) 0.1343(4) 0.8945(3) 0.0169(16) Uani 1 1 d . . . . .
N4 N 0.6003(5) 0.2571(4) 0.9644(3) 0.0152(16) Uani 1 1 d . . . . .
N3 N 0.4007(5) 0.2709(4) 1.0189(4) 0.0177(16) Uani 1 1 d . . . . .
N2 N 0.3633(6) 0.1437(4) 0.9509(4) 0.0190(17) Uani 1 1 d . . . . .
N5 N 0.6893(6) 0.4426(4) 0.6721(4) 0.0207(17) Uani 1 1 d . . . . .
N6 N 0.5493(5) 0.5741(4) 0.6549(3) 0.0197(17) Uani 1 1 d . . . . .
N7 N 0.4297(6) 0.4891(4) 0.5839(4) 0.0211(17) Uani 1 1 d . . . . .
N8 N 0.5718(6) 0.3576(4) 0.6026(3) 0.0230(18) Uani 1 1 d . . . . .
C1 C 0.6427(7) 0.1485(5) 0.8553(4) 0.0178(19) Uani 1 1 d . . . . .
C2 C 0.6894(7) 0.0815(5) 0.8185(4) 0.020(2) Uani 1 1 d . . . . .
C3 C 0.6304(7) 0.0228(5) 0.8363(4) 0.020(2) Uani 1 1 d . . . . .
C4 C 0.5473(7) 0.0568(5) 0.8813(4) 0.020(2) Uani 1 1 d . . . . .
C5 C 0.4572(7) 0.0254(5) 0.8983(4) 0.024(2) Uani 1 1 d . . . . .
H5 H 0.454995 -0.028559 0.889445 0.029 Uiso 1 1 calc R U . . .
C6 C 0.3673(7) 0.0689(5) 0.9285(5) 0.022(2) Uani 1 1 d . . . . .
C7 C 0.2624(7) 0.0465(5) 0.9303(5) 0.025(2) Uani 1 1 d . . . . .
C8 C 0.1950(7) 0.1085(5) 0.9544(5) 0.024(2) Uani 1 1 d . . . . .
C9 C 0.2600(7) 0.1677(5) 0.9671(5) 0.022(2) Uani 1 1 d . . . . .
C10 C 0.2255(7) 0.2373(5) 1.0017(5) 0.022(2) Uani 1 1 d . . . . .
H10 H 0.151325 0.252724 1.007226 0.027 Uiso 1 1 calc R U . . .
C11 C 0.2909(7) 0.2844(5) 1.0282(4) 0.020(2) Uani 1 1 d . . . . .
C12 C 0.2605(7) 0.3475(5) 1.0738(4) 0.020(2) Uani 1 1 d . . . . .
C13 C 0.3523(6) 0.3699(5) 1.0937(4) 0.0168(19) Uani 1 1 d . . . . .
C14 C 0.4375(7) 0.3220(5) 1.0594(4) 0.0164(19) Uani 1 1 d . . . . .
C15 C 0.5470(7) 0.3300(5) 1.0633(4) 0.0173(19) Uani 1 1 d . . . . .
H15 H 0.567617 0.358323 1.099201 0.021 Uiso 1 1 calc R U . . .
C16 C 0.6220(6) 0.2999(5) 1.0194(4) 0.0140(18) Uani 1 1 d . . . . .
C17 C 0.7287(6) 0.3213(5) 1.0107(4) 0.0159(19) Uani 1 1 d . . . . .
C18 C 0.7645(6) 0.2983(5) 0.9489(4) 0.0169(19) Uani 1 1 d . . . . .
C19 C 0.6815(6) 0.2595(5) 0.9225(4) 0.0166(19) Uani 1 1 d . . . . .
C20 C 0.6821(6) 0.2240(5) 0.8571(4) 0.0162(19) Uani 1 1 d . . . . .
C21 C 0.7908(7) 0.0735(5) 0.7763(4) 0.023(2) Uani 1 1 d . . . . .
H21A H 0.796834 0.123586 0.752548 0.028 Uiso 1 1 calc R U . . .
H21B H 0.788943 0.032056 0.743193 0.028 Uiso 1 1 calc R U . . .
C22 C 0.8871(8) 0.0524(8) 0.8180(5) 0.049(3) Uani 1 1 d . . . . .
H22A H 0.951875 0.051655 0.789863 0.074 Uiso 1 1 calc R U . . .
H22B H 0.884736 0.000347 0.838183 0.074 Uiso 1 1 calc R U . . .
H22C H 0.886665 0.091559 0.852573 0.074 Uiso 1 1 calc R U . . .
C23 C 0.6452(8) -0.0615(5) 0.8155(5) 0.025(2) Uani 1 1 d . . . . .
H23A H 0.701617 -0.069272 0.780166 0.031 Uiso 1 1 calc R U . . .
H23B H 0.578898 -0.074193 0.797457 0.031 Uiso 1 1 calc R U . . .
C24 C 0.6752(8) -0.1178(6) 0.8733(5) 0.035(2) Uani 1 1 d . . . . .
H24A H 0.686723 -0.172050 0.857491 0.052 Uiso 1 1 calc R U . . .
H24B H 0.617710 -0.112426 0.907386 0.052 Uiso 1 1 calc R U . . .
H24C H 0.740131 -0.104822 0.891872 0.052 Uiso 1 1 calc R U . . .
C25 C 0.2369(7) -0.0346(5) 0.9116(5) 0.026(2) Uani 1 1 d . . . . .
H25A H 0.160584 -0.031291 0.903477 0.032 Uiso 1 1 calc R U . . .
H25B H 0.277234 -0.051592 0.870357 0.032 Uiso 1 1 calc R U . . .
C26 C 0.2645(9) -0.0953(6) 0.9658(6) 0.044(3) Uani 1 1 d . . . . .
H26A H 0.242760 -0.145646 0.953613 0.065 Uiso 1 1 calc R U . . .
H26B H 0.227375 -0.077316 1.007248 0.065 Uiso 1 1 calc R U . . .
H26C H 0.341004 -0.101972 0.971322 0.065 Uiso 1 1 calc R U . . .
C27 C 0.0764(7) 0.1164(6) 0.9651(5) 0.031(2) Uani 1 1 d . . . . .
H27A H 0.047591 0.081646 0.934116 0.037 Uiso 1 1 calc R U . . .
H27B H 0.046168 0.171242 0.955226 0.037 Uiso 1 1 calc R U . . .
C28 C 0.0425(8) 0.0955(6) 1.0349(5) 0.040(3) Uani 1 1 d . . . . .
H28A H -0.034873 0.100641 1.039264 0.059 Uiso 1 1 calc R U . . .
H28B H 0.068541 0.131093 1.065692 0.059 Uiso 1 1 calc R U . . .
H28C H 0.072017 0.041199 1.044891 0.059 Uiso 1 1 calc R U . . .
C29 C 0.1488(7) 0.3787(5) 1.0924(5) 0.026(2) Uani 1 1 d . . . . .
H29A H 0.148655 0.418013 1.127593 0.031 Uiso 1 1 calc R U . . .
H29B H 0.112680 0.335057 1.111016 0.031 Uiso 1 1 calc R U . . .
C30 C 0.0854(7) 0.4169(6) 1.0358(5) 0.032(2) Uani 1 1 d . . . . .
H30A H 0.014616 0.438825 1.052727 0.047 Uiso 1 1 calc R U . . .
H30B H 0.079183 0.377247 1.002526 0.047 Uiso 1 1 calc R U . . .
H30C H 0.121670 0.458987 1.015937 0.047 Uiso 1 1 calc R U . . .
C31 C 0.3658(7) 0.4372(5) 1.1376(5) 0.026(2) Uani 1 1 d . . . . .
H31A H 0.422458 0.419984 1.168296 0.031 Uiso 1 1 calc R U . . .
H31B H 0.299359 0.451930 1.164240 0.031 Uiso 1 1 calc R U . . .
C32 C 0.3938(8) 0.5088(5) 1.0991(5) 0.029(2) Uani 1 1 d . . . . .
H32A H 0.392985 0.552995 1.129167 0.044 Uiso 1 1 calc R U . . .
H32B H 0.341959 0.522838 1.065421 0.044 Uiso 1 1 calc R U . . .
H32C H 0.464547 0.496855 1.077797 0.044 Uiso 1 1 calc R U . . .
C33 C 0.7867(6) 0.3563(5) 1.0615(4) 0.021(2) Uani 1 1 d . . . . .
H33A H 0.735449 0.381195 1.095479 0.025 Uiso 1 1 calc R U . . .
H33B H 0.824840 0.397777 1.040951 0.025 Uiso 1 1 calc R U . . .
C34 C 0.8662(7) 0.2950(6) 1.0946(5) 0.030(2) Uani 1 1 d . . . . .
H34A H 0.898794 0.319802 1.130112 0.045 Uiso 1 1 calc R U . . .
H34B H 0.921256 0.273897 1.061902 0.045 Uiso 1 1 calc R U . . .
H34C H 0.829538 0.252226 1.112780 0.045 Uiso 1 1 calc R U . . .
C35 C 0.8694(7) 0.3091(5) 0.9153(4) 0.020(2) Uani 1 1 d . . . . .
H35A H 0.882094 0.273095 0.877344 0.024 Uiso 1 1 calc R U . . .
H35B H 0.925839 0.293558 0.946490 0.024 Uiso 1 1 calc R U . . .
C36 C 0.8781(7) 0.3922(6) 0.8910(5) 0.029(2) Uani 1 1 d . . . . .
H36A H 0.949315 0.394705 0.871466 0.044 Uiso 1 1 calc R U . . .
H36B H 0.864680 0.428549 0.928018 0.044 Uiso 1 1 calc R U . . .
H36C H 0.825804 0.406930 0.857669 0.044 Uiso 1 1 calc R U . . .
C37 C 0.7082(6) 0.2677(5) 0.8038(4) 0.0174(19) Uani 1 1 d . . . . .
H37A H 0.746920 0.310439 0.810033 0.021 Uiso 1 1 calc R U . . .
C38 C 0.6793(7) 0.2515(5) 0.7389(4) 0.021(2) Uani 1 1 d . . . . .
H38A H 0.654734 0.202713 0.731183 0.025 Uiso 1 1 calc R U . . .
C51 C 0.7368(7) 0.3728(5) 0.6911(4) 0.019(2) Uani 1 1 d . . . . .
C52 C 0.8416(6) 0.3763(5) 0.7130(4) 0.0180(19) Uani 1 1 d . . . . .
C53 C 0.8558(6) 0.4542(5) 0.7098(4) 0.018(2) Uani 1 1 d . . . . .
C54 C 0.7593(7) 0.4969(5) 0.6864(4) 0.019(2) Uani 1 1 d . . . . .
C55 C 0.7301(7) 0.5754(5) 0.6882(4) 0.020(2) Uani 1 1 d . . . . .
H55 H 0.782333 0.607922 0.697279 0.024 Uiso 1 1 calc R U . . .
C56 C 0.6274(7) 0.6118(5) 0.6776(4) 0.020(2) Uani 1 1 d . . . . .
C57 C 0.5869(7) 0.6906(5) 0.6961(4) 0.023(2) Uani 1 1 d . . . . .
C58 C 0.4803(7) 0.6992(5) 0.6873(4) 0.021(2) Uani 1 1 d . . . . .
C59 C 0.4592(7) 0.6281(5) 0.6596(4) 0.022(2) Uani 1 1 d . . . . .
C60 C 0.3653(7) 0.6153(6) 0.6313(4) 0.023(2) Uani 1 1 d . . . . .
H60 H 0.305088 0.653404 0.639297 0.028 Uiso 1 1 calc R U . . .
C61 C 0.3530(7) 0.5531(5) 0.5935(4) 0.022(2) Uani 1 1 d . . . . .
C62 C 0.2634(7) 0.5455(6) 0.5547(4) 0.021(2) Uani 1 1 d . . . . .
C63 C 0.2875(7) 0.4766(6) 0.5212(4) 0.025(2) Uani 1 1 d . . . . .
C64 C 0.3915(7) 0.4428(5) 0.5398(4) 0.021(2) Uani 1 1 d . . . . .
C65 C 0.4408(7) 0.3697(6) 0.5183(4) 0.024(2) Uani 1 1 d . . . . .
H65 H 0.415175 0.347234 0.480766 0.029 Uiso 1 1 calc R U . . .
C66 C 0.5233(8) 0.3296(6) 0.5484(5) 0.030(2) Uani 1 1 d . . . . .
C67 C 0.5638(9) 0.2465(6) 0.5404(5) 0.039(3) Uani 1 1 d . . . . .
C68 C 0.6261(8) 0.2242(6) 0.5924(5) 0.033(2) Uani 1 1 d . . . . .
C69 C 0.6280(7) 0.2956(5) 0.6286(4) 0.021(2) Uani 1 1 d . . . . .
C70 C 0.6853(7) 0.3026(5) 0.6878(4) 0.020(2) Uani 1 1 d . . . . .
C71 C 0.9245(7) 0.3086(5) 0.7284(5) 0.023(2) Uani 1 1 d . . . . .
H71A H 0.889556 0.261535 0.739460 0.028 Uiso 1 1 calc R U . . .
H71B H 0.962073 0.321591 0.767442 0.028 Uiso 1 1 calc R U . . .
C72 C 1.0048(8) 0.2895(7) 0.6711(5) 0.041(3) Uani 1 1 d . . . . .
H72A H 1.056874 0.245134 0.683333 0.061 Uiso 1 1 calc R U . . .
H72B H 1.040860 0.335458 0.660562 0.061 Uiso 1 1 calc R U . . .
H72C H 0.968214 0.275547 0.632490 0.061 Uiso 1 1 calc R U . . .
C73 C 0.9514(6) 0.4922(5) 0.7256(4) 0.021(2) Uani 1 1 d . . . . .
H73A H 0.928496 0.538205 0.754026 0.025 Uiso 1 1 calc R U . . .
H73B H 0.999826 0.454328 0.750785 0.025 Uiso 1 1 calc R U . . .
C74 C 1.0105(7) 0.5185(6) 0.6653(5) 0.031(2) Uani 1 1 d . . . . .
H74A H 1.067701 0.546991 0.678599 0.047 Uiso 1 1 calc R U . . .
H74B H 0.961914 0.553234 0.638572 0.047 Uiso 1 1 calc R U . . .
H74C H 1.040509 0.472533 0.639448 0.047 Uiso 1 1 calc R U . . .
C75 C 0.6513(8) 0.7522(5) 0.7175(5) 0.029(2) Uani 1 1 d . . . . .
H75A H 0.721582 0.726719 0.730323 0.035 Uiso 1 1 calc R U . . .
H75B H 0.615520 0.779849 0.756410 0.035 Uiso 1 1 calc R U . . .
C76 C 0.6656(8) 0.8118(6) 0.6621(6) 0.039(3) Uani 1 1 d . . . . .
H76A H 0.712131 0.848984 0.676054 0.059 Uiso 1 1 calc R U . . .
H76B H 0.596596 0.840468 0.652058 0.059 Uiso 1 1 calc R U . . .
H76C H 0.697356 0.784185 0.622690 0.059 Uiso 1 1 calc R U . . .
C77 C 0.4026(7) 0.7678(5) 0.7084(5) 0.028(2) Uani 1 1 d . . . . .
H77A H 0.336783 0.767584 0.684488 0.034 Uiso 1 1 calc R U . . .
H77B H 0.432004 0.817060 0.696756 0.034 Uiso 1 1 calc R U . . .
C78 C 0.3764(8) 0.7654(7) 0.7830(5) 0.037(3) Uani 1 1 d . . . . .
H78A H 0.325578 0.811294 0.795393 0.056 Uiso 1 1 calc R U . . .
H78B H 0.441281 0.766151 0.806744 0.056 Uiso 1 1 calc R U . . .
H78C H 0.345599 0.717271 0.794444 0.056 Uiso 1 1 calc R U . . .
C79 C 0.1663(7) 0.6037(6) 0.5499(4) 0.026(2) Uani 1 1 d . . . . .
H79A H 0.154736 0.633940 0.591312 0.031 Uiso 1 1 calc R U . . .
H79B H 0.104599 0.574995 0.545470 0.031 Uiso 1 1 calc R U . . .
C80 C 0.1722(8) 0.6606(6) 0.4923(5) 0.037(3) Uani 1 1 d . . . . .
H80A H 0.105791 0.696367 0.491181 0.055 Uiso 1 1 calc R U . . .
H80B H 0.183575 0.631144 0.451103 0.055 Uiso 1 1 calc R U . . .
H80C H 0.231060 0.691084 0.497440 0.055 Uiso 1 1 calc R U . . .
C81 C 0.2185(7) 0.4372(6) 0.4780(5) 0.031(2) Uani 1 1 d . . . . .
H81A H 0.263032 0.409557 0.442104 0.037 Uiso 1 1 calc R U . . .
H81B H 0.167276 0.477709 0.457609 0.037 Uiso 1 1 calc R U . . .
C82 C 0.1582(10) 0.3786(8) 0.5156(6) 0.061(4) Uani 1 1 d . . . . .
H82A H 0.111167 0.356996 0.485972 0.091 Uiso 1 1 calc R U . . .
H82B H 0.116160 0.405119 0.552315 0.091 Uiso 1 1 calc R U . . .
H82C H 0.208456 0.335862 0.532734 0.091 Uiso 1 1 calc R U . . .
C83 C 0.5412(14) 0.1949(7) 0.4833(8) 0.081(6) Uani 1 1 d . . . . .
H83A H 0.520397 0.228724 0.444870 0.097 Uiso 1 1 calc R U . . .
H83B H 0.606240 0.159581 0.470172 0.097 Uiso 1 1 calc R U . . .
C84 C 0.4593(15) 0.1494(10) 0.5013(7) 0.091(5) Uani 1 1 d . . . . .
H84A H 0.428754 0.132360 0.461458 0.137 Uiso 1 1 calc R U . . .
H84B H 0.404216 0.181208 0.528102 0.137 Uiso 1 1 calc R U . . .
H84C H 0.488208 0.103270 0.526732 0.137 Uiso 1 1 calc R U . . .
C85 C 0.6850(9) 0.1448(6) 0.6055(6) 0.044(3) Uani 1 1 d . . . . .
H85A H 0.659750 0.105977 0.576566 0.052 Uiso 1 1 calc R U . . .
H85B H 0.669785 0.129270 0.651754 0.052 Uiso 1 1 calc R U . . .
C86 C 0.8028(11) 0.1432(7) 0.5937(6) 0.059(4) Uani 1 1 d . . . . .
H86A H 0.838551 0.091020 0.605144 0.089 Uiso 1 1 calc R U . . .
H86B H 0.827725 0.182840 0.621062 0.089 Uiso 1 1 calc R U . . .
H86C H 0.818648 0.154617 0.547107 0.089 Uiso 1 1 calc R U . . .
Sb1 Sb 0.2925(4) 0.4143(2) 0.8175(3) 0.0275(7) Uani 0.68 1 d . . P A 1
Cl1 Cl 0.1862(4) 0.3168(3) 0.8487(2) 0.0391(12) Uani 0.68 1 d . . P A 1
Cl2 Cl 0.4277(4) 0.2978(6) 0.8171(3) 0.099(3) Uani 0.68 1 d . . P A 1
Cl3 Cl 0.4232(10) 0.4870(8) 0.7757(4) 0.226(8) Uani 0.68 1 d . . P A 1
Cl4 Cl 0.1374(3) 0.5099(2) 0.8332(2) 0.0377(10) Uani 0.68 1 d . . P A 1
Cl5 Cl 0.3299(9) 0.4385(7) 0.9280(4) 0.0261(17) Uani 0.68 1 d . . P A 1
Cl6 Cl 0.2560(4) 0.4003(3) 0.7065(2) 0.0407(12) Uani 0.68 1 d . . P A 1
Sb1C Sb 0.3067(8) 0.4084(6) 0.8071(5) 0.042(3) Uani 0.32 1 d D U P B 2
Cl1C Cl 0.1652(10) 0.3486(7) 0.8440(7) 0.057(4) Uiso 0.32 1 d D . P B 2
Cl2C Cl 0.4534(7) 0.3321(5) 0.7993(5) 0.026(2) Uiso 0.32 1 d D . P B 2
Cl3C Cl 0.340(2) 0.4277(16) 0.9180(9) 0.027(6) Uiso 0.32 1 d D . P B 2
Cl4C Cl 0.1846(8) 0.5160(5) 0.8011(5) 0.048(3) Uiso 0.32 1 d D . P B 2
Cl5C Cl 0.2795(9) 0.3693(6) 0.6965(5) 0.034(3) Uiso 0.32 1 d D . P B 2
Cl6C Cl 0.3890(6) 0.5272(4) 0.7877(5) 0.0160(17) Uiso 0.32 1 d D . P B 2
Sb2 Sb 0.02598(5) 0.81055(4) 0.69795(3) 0.0272(2) Uani 1 1 d . . . . .
Cl7 Cl -0.0819(2) 0.92532(15) 0.66373(14) 0.0425(7) Uani 1 1 d . . . . .
Cl8 Cl 0.1165(2) 0.88727(16) 0.76538(15) 0.0455(7) Uani 1 1 d . . . . .
Cl9 Cl 0.13165(19) 0.69497(14) 0.73087(12) 0.0301(6) Uani 1 1 d . . . . .
Cl10 Cl -0.0670(2) 0.73461(16) 0.63064(14) 0.0434(7) Uani 1 1 d . . . . .
Cl11 Cl -0.0968(2) 0.79530(17) 0.78664(14) 0.0421(7) Uani 1 1 d . . . . .
Cl12 Cl 0.1472(2) 0.82567(17) 0.60877(14) 0.0438(7) Uani 1 1 d . . . . .
C1S C 1.1072(19) 0.0923(14) 0.5062(12) 0.048(6) Uiso 0.5 1 d . . P C 3
H1SA H 1.065881 0.096684 0.465995 0.058 Uiso 0.5 1 calc R U P C 3
H1SB H 1.069082 0.064617 0.541019 0.058 Uiso 0.5 1 calc R U P C 3
Cl1S Cl 1.2480(14) 0.0390(9) 0.4883(9) 0.155(6) Uiso 0.5 1 d D . P C 3
Cl2S Cl 1.1283(7) 0.1776(5) 0.5305(4) 0.086(2) Uiso 0.5 1 d D . P C 3
C1A C 1.167(2) 0.060(5) 0.519(4) 0.13(4) Uiso 0.2 1 d D . P D 4
H1AA H 1.173478 0.116807 0.519350 0.153 Uiso 0.2 1 calc R U P D 4
H1AB H 1.153086 0.044635 0.473849 0.153 Uiso 0.2 1 calc R U P D 4
Cl1A Cl 1.0666(15) 0.0376(11) 0.5752(10) 0.063(5) Uiso 0.2 1 d D . P D 4
Cl2A Cl 1.2808(16) 0.0036(14) 0.5481(12) 0.082(6) Uiso 0.2 1 d D . P D 4
C1B C 1.2445(15) 0.009(2) 0.5426(13) 0.027(9) Uiso 0.3 1 d D . P E 5
H1BA H 1.279579 0.030027 0.579663 0.032 Uiso 0.3 1 calc R U P E 5
H1BB H 1.269876 -0.047656 0.538420 0.032 Uiso 0.3 1 calc R U P E 5
Cl1B Cl 1.2733(12) 0.0587(10) 0.4696(8) 0.084(5) Uiso 0.3 1 d D . P E 5
Cl2B Cl 1.1067(13) 0.0242(10) 0.5565(8) 0.089(5) Uiso 0.3 1 d D . P E 5
C2S C 0.3177(12) 0.1463(9) 0.7768(7) 0.023(3) Uiso 0.6 1 d . . P F 6
H2SA H 0.337864 0.126498 0.821052 0.027 Uiso 0.6 1 calc R U P F 6
H2SB H 0.297608 0.203786 0.781239 0.027 Uiso 0.6 1 calc R U P F 6
Cl3S Cl 0.4240(8) 0.1359(6) 0.7321(5) 0.131(3) Uiso 0.6 1 d . . P F 6
Cl4S Cl 0.2244(14) 0.1160(10) 0.7649(8) 0.218(6) Uiso 0.6 1 d . . P F 6
C2A C 0.405(4) 0.043(3) 0.694(3) 0.112(16) Uiso 0.4 1 d . . P G 7
H2AA H 0.418461 0.090382 0.716616 0.135 Uiso 0.4 1 calc R U P G 7
H2AB H 0.362039 0.061493 0.655687 0.135 Uiso 0.4 1 calc R U P G 7
Cl3A Cl 0.5108(10) 0.0080(7) 0.6635(6) 0.098(3) Uiso 0.4 1 d . . P G 7
Cl4A Cl 0.3320(14) 0.0056(10) 0.7386(8) 0.142(5) Uiso 0.4 1 d . . P G 7
O1S O 0.3000(12) 0.1906(12) 0.6494(8) 0.071(6) Uani 0.5 1 d . . P H 8
O2S O 1.1144(12) 0.0788(10) 0.6394(8) 0.055(4) Uani 0.5 1 d . . P I 8

loop_
_atom_site_aniso_label
_atom_site_aniso_U_11
_atom_site_aniso_U_22
_atom_site_aniso_U_33
_atom_site_aniso_U_23
_atom_site_aniso_U_13
_atom_site_aniso_U_12
Ni1 0.0115(5) 0.0172(6) 0.0242(6) -0.0020(5) -0.0018(5) -0.0045(5)
Ni2 0.0156(6) 0.0235(6) 0.0162(6) 0.0022(5) -0.0072(5) -0.0009(5)
N1 0.007(3) 0.024(4) 0.021(4) 0.006(3) -0.011(3) -0.005(3)
N4 0.014(4) 0.014(4) 0.019(4) 0.003(3) -0.006(3) -0.005(3)
N3 0.012(4) 0.019(4) 0.025(4) -0.003(3) -0.004(3) -0.009(3)
N2 0.018(4) 0.010(4) 0.029(4) -0.006(3) -0.004(3) -0.002(3)
N5 0.017(4) 0.023(4) 0.021(4) -0.001(3) -0.002(3) 0.002(3)
N6 0.015(4) 0.029(4) 0.015(4) 0.010(3) -0.006(3) -0.003(3)
N7 0.019(4) 0.025(4) 0.020(4) 0.006(3) -0.003(3) -0.004(3)
N8 0.023(4) 0.034(5) 0.012(4) 0.003(3) -0.015(3) 0.001(4)
C1 0.018(5) 0.023(5) 0.014(4) 0.004(4) -0.013(4) -0.004(4)
C2 0.016(4) 0.026(5) 0.018(5) 0.004(4) -0.009(4) 0.002(4)
C3 0.015(5) 0.029(5) 0.016(5) 0.001(4) -0.008(4) 0.006(4)
C4 0.017(5) 0.020(5) 0.024(5) 0.003(4) -0.008(4) 0.000(4)
C5 0.023(5) 0.022(5) 0.028(5) 0.006(4) 0.000(4) -0.003(4)
C6 0.021(5) 0.020(5) 0.028(5) -0.003(4) -0.008(4) -0.006(4)
C7 0.028(5) 0.025(5) 0.024(5) 0.001(4) -0.014(4) -0.006(4)
C8 0.022(5) 0.022(5) 0.028(5) 0.000(4) -0.012(4) -0.005(4)
C9 0.019(5) 0.020(5) 0.027(5) 0.001(4) 0.002(4) -0.004(4)
C10 0.009(4) 0.026(5) 0.033(6) 0.004(4) 0.001(4) -0.008(4)
C11 0.016(5) 0.018(5) 0.023(5) 0.006(4) 0.004(4) 0.000(4)
C12 0.020(5) 0.019(5) 0.023(5) 0.007(4) 0.000(4) -0.006(4)
C13 0.013(4) 0.020(5) 0.017(5) 0.001(4) 0.000(4) 0.000(4)
C14 0.017(4) 0.019(5) 0.013(4) 0.006(4) -0.002(4) -0.002(4)
C15 0.021(5) 0.016(4) 0.015(5) -0.002(4) 0.000(4) -0.004(4)
C16 0.005(4) 0.018(5) 0.018(5) 0.009(4) -0.003(4) 0.000(3)
C17 0.007(4) 0.015(4) 0.026(5) 0.001(4) 0.001(4) -0.001(3)
C18 0.013(4) 0.015(4) 0.024(5) 0.002(4) -0.007(4) -0.003(4)
C19 0.011(4) 0.016(5) 0.021(5) 0.006(4) -0.004(4) 0.004(4)
C20 0.007(4) 0.018(5) 0.021(5) 0.002(4) 0.002(4) 0.003(4)
C21 0.024(5) 0.026(5) 0.017(5) -0.003(4) 0.004(4) 0.005(4)
C22 0.020(5) 0.086(9) 0.037(7) 0.013(6) 0.005(5) 0.009(6)
C23 0.025(5) 0.026(5) 0.025(5) -0.001(4) -0.007(4) 0.000(4)
C24 0.039(6) 0.033(6) 0.032(6) 0.000(5) -0.005(5) -0.006(5)
C25 0.019(5) 0.028(5) 0.032(6) 0.002(4) -0.007(4) 0.000(4)
C26 0.043(7) 0.035(6) 0.056(8) 0.007(6) -0.027(6) -0.008(5)
C27 0.024(5) 0.028(5) 0.043(6) 0.003(5) -0.007(5) -0.006(4)
C28 0.030(6) 0.044(7) 0.050(7) 0.001(6) -0.004(5) -0.020(5)
C29 0.015(5) 0.024(5) 0.037(6) -0.002(4) 0.005(4) -0.002(4)
C30 0.019(5) 0.035(6) 0.042(6) -0.004(5) -0.009(5) -0.007(4)
C31 0.021(5) 0.023(5) 0.032(6) -0.009(4) -0.001(4) 0.004(4)
C32 0.025(5) 0.019(5) 0.045(6) -0.014(5) -0.009(5) -0.001(4)
C33 0.008(4) 0.026(5) 0.028(5) -0.007(4) -0.005(4) -0.002(4)
C34 0.022(5) 0.038(6) 0.033(6) 0.001(5) -0.011(5) -0.007(5)
C35 0.015(4) 0.027(5) 0.020(5) 0.001(4) -0.001(4) -0.009(4)
C36 0.023(5) 0.034(6) 0.033(6) 0.003(5) -0.002(5) -0.009(4)
C37 0.008(4) 0.024(5) 0.021(5) -0.001(4) -0.004(4) -0.003(4)
C38 0.012(4) 0.020(5) 0.030(5) 0.001(4) -0.001(4) 0.000(4)
C51 0.016(4) 0.030(5) 0.012(4) -0.002(4) 0.001(4) 0.002(4)
C52 0.012(4) 0.026(5) 0.015(5) -0.001(4) -0.006(4) 0.003(4)
C53 0.008(4) 0.033(5) 0.013(4) -0.002(4) -0.003(4) -0.001(4)
C54 0.017(5) 0.031(5) 0.011(4) 0.008(4) -0.002(4) -0.008(4)
C55 0.014(4) 0.029(5) 0.018(5) 0.002(4) -0.001(4) -0.008(4)
C56 0.020(5) 0.023(5) 0.018(5) 0.007(4) -0.002(4) -0.002(4)
C57 0.020(5) 0.030(5) 0.021(5) 0.003(4) -0.008(4) -0.003(4)
C58 0.026(5) 0.023(5) 0.013(5) 0.004(4) -0.002(4) 0.000(4)
C59 0.018(5) 0.028(5) 0.019(5) 0.011(4) 0.003(4) -0.004(4)
C60 0.010(4) 0.036(6) 0.022(5) 0.009(4) 0.008(4) 0.000(4)
C61 0.014(4) 0.028(5) 0.024(5) 0.005(4) 0.000(4) -0.010(4)
C62 0.021(5) 0.036(6) 0.009(4) 0.014(4) -0.002(4) -0.011(4)
C63 0.014(5) 0.046(6) 0.017(5) 0.004(5) -0.001(4) -0.003(4)
C64 0.016(5) 0.032(5) 0.014(5) 0.005(4) -0.007(4) -0.001(4)
C65 0.024(5) 0.040(6) 0.010(4) -0.001(4) -0.014(4) -0.008(5)
C66 0.032(6) 0.037(6) 0.021(5) -0.007(4) -0.017(5) 0.005(5)
C67 0.044(7) 0.030(6) 0.044(7) -0.008(5) -0.025(6) -0.002(5)
C68 0.039(6) 0.031(6) 0.029(6) -0.003(5) -0.013(5) 0.001(5)
C69 0.018(5) 0.029(5) 0.017(5) 0.005(4) -0.007(4) -0.006(4)
C70 0.013(4) 0.022(5) 0.023(5) 0.000(4) -0.007(4) 0.003(4)
C71 0.018(5) 0.026(5) 0.026(5) 0.006(4) -0.009(4) 0.001(4)
C72 0.032(6) 0.053(7) 0.032(6) 0.008(5) 0.006(5) 0.009(5)
C73 0.009(4) 0.029(5) 0.024(5) -0.002(4) -0.004(4) 0.001(4)
C74 0.021(5) 0.034(6) 0.039(6) 0.000(5) -0.005(5) -0.006(4)
C75 0.024(5) 0.026(5) 0.038(6) -0.005(5) -0.014(5) -0.004(4)
C76 0.032(6) 0.031(6) 0.058(8) 0.003(5) -0.004(5) -0.016(5)
C77 0.024(5) 0.024(5) 0.036(6) 0.006(4) -0.006(5) -0.003(4)
C78 0.022(5) 0.057(7) 0.031(6) -0.017(5) -0.002(5) 0.001(5)
C79 0.022(5) 0.039(6) 0.015(5) -0.003(4) -0.005(4) 0.002(4)
C80 0.033(6) 0.045(7) 0.026(6) 0.009(5) -0.004(5) 0.016(5)
C81 0.022(5) 0.046(6) 0.022(5) -0.017(5) -0.006(4) 0.006(5)
C82 0.049(8) 0.093(10) 0.049(8) -0.022(7) 0.011(6) -0.044(8)
C83 0.121(14) 0.040(8) 0.093(11) 0.018(8) -0.095(11) -0.022(8)
C84 0.124(15) 0.096(13) 0.052(9) -0.006(9) -0.029(10) -0.002(12)
C85 0.066(8) 0.025(6) 0.041(7) -0.005(5) -0.038(6) 0.004(6)
C86 0.077(10) 0.052(8) 0.044(7) -0.008(6) -0.025(7) 0.022(7)
Sb1 0.0153(9) 0.0392(11) 0.0301(17) 0.0086(10) -0.0070(9) -0.0104(7)
Cl1 0.060(3) 0.019(2) 0.044(3) 0.005(2) -0.008(2) -0.029(2)
Cl2 0.036(3) 0.198(9) 0.045(3) -0.019(4) -0.012(3) 0.060(4)
Cl3 0.305(14) 0.387(17) 0.066(5) 0.126(9) -0.111(7) -0.324(14)
Cl4 0.026(2) 0.041(2) 0.045(2) -0.016(2) -0.020(2) 0.0089(18)
Cl5 0.020(3) 0.031(4) 0.029(3) 0.001(3) -0.010(3) -0.005(3)
Cl6 0.030(2) 0.067(4) 0.026(2) -0.009(2) -0.0115(19) -0.002(3)
Sb1C 0.027(4) 0.084(5) 0.022(3) 0.034(3) -0.022(3) -0.028(3)
Sb2 0.0187(3) 0.0315(4) 0.0309(4) -0.0071(3) -0.0045(3) 0.0008(3)
Cl7 0.0346(15) 0.0354(15) 0.0549(18) -0.0084(13) -0.0098(13) 0.0088(12)
Cl8 0.0323(15) 0.0419(16) 0.0637(19) -0.0193(14) -0.0159(14) -0.0023(12)
Cl9 0.0251(12) 0.0333(14) 0.0309(13) -0.0021(11) -0.0027(11) 0.0005(11)
Cl10 0.0308(14) 0.0455(16) 0.0537(18) -0.0197(14) -0.0177(13) 0.0043(12)
Cl11 0.0232(13) 0.0607(19) 0.0410(16) -0.0083(14) 0.0029(12) -0.0011(13)
Cl12 0.0362(15) 0.0499(17) 0.0418(16) 0.0093(13) 0.0060(13) 0.0034(13)
O1S 0.030(9) 0.128(17) 0.041(10) 0.028(10) 0.012(8) 0.034(10)
O2S 0.041(9) 0.063(11) 0.055(10) -0.019(9) 0.002(8) 0.014(8)

loop_
_atom_type_symbol
_atom_type_description
_atom_type_scat_dispersion_real
_atom_type_scat_dispersion_imag
_atom_type_scat_source
C C 0.0033 0.0016 'International Tables Vol C Tables 4.2.6.8 and 6.1.1.4'
H H 0.0000 0.0000 'International Tables Vol C Tables 4.2.6.8 and 6.1.1.4'
N N 0.0061 0.0033 'International Tables Vol C Tables 4.2.6.8 and 6.1.1.4'
Cl Cl 0.1484 0.1585 'International Tables Vol C Tables 4.2.6.8 and 6.1.1.4'
Ni Ni 0.3393 1.1124 'International Tables Vol C Tables 4.2.6.8 and 6.1.1.4'
Sb Sb -0.5866 1.5461 'International Tables Vol C Tables 4.2.6.8 and 6.1.1.4'
O O 0.0106 0.0060 'International Tables Vol C Tables 4.2.6.8 and 6.1.1.4'

loop_
_geom_angle_atom_site_label_1
_geom_angle_atom_site_label_2
_geom_angle_atom_site_label_3
_geom_angle
N3 Ni1 N1 178.8(3)
N3 Ni1 N2 90.7(3)
N1 Ni1 N2 90.1(3)
N3 Ni1 N4 90.3(3)
N1 Ni1 N4 88.9(3)
N2 Ni1 N4 176.5(3)
N5 Ni2 N7 178.1(3)
N5 Ni2 N6 90.4(3)
N7 Ni2 N6 90.4(3)
N5 Ni2 N8 88.6(3)
N7 Ni2 N8 90.6(3)
N6 Ni2 N8 178.3(3)
C1 N1 C4 104.3(7)
C1 N1 Ni1 128.3(6)
C4 N1 Ni1 127.4(6)
C19 N4 C16 105.7(7)
C19 N4 Ni1 128.3(6)
C16 N4 Ni1 126.0(5)
C14 N3 C11 105.1(7)
C14 N3 Ni1 128.0(6)
C11 N3 Ni1 126.6(6)
C9 N2 C6 105.8(7)
C9 N2 Ni1 127.4(6)
C6 N2 Ni1 126.8(6)
C51 N5 C54 105.5(7)
C51 N5 Ni2 128.3(6)
C54 N5 Ni2 126.2(6)
C56 N6 C59 105.2(7)
C56 N6 Ni2 127.7(6)
C59 N6 Ni2 126.9(6)
C64 N7 C61 106.1(7)
C64 N7 Ni2 126.9(6)
C61 N7 Ni2 126.7(6)
C69 N8 C66 105.9(8)
C69 N8 Ni2 128.7(6)
C66 N8 Ni2 125.3(6)
N1 C1 C2 113.3(8)
N1 C1 C20 120.3(8)
C2 C1 C20 126.2(8)
C3 C2 C1 105.4(8)
C3 C2 C21 126.7(8)
C1 C2 C21 127.4(8)
C2 C3 C4 106.6(8)
C2 C3 C23 129.2(8)
C4 C3 C23 124.2(8)
C5 C4 N1 122.8(8)
C5 C4 C3 125.5(9)
N1 C4 C3 110.3(8)
C4 C5 C6 123.1(9)
C4 C5 H5 118.5
C6 C5 H5 118.5
N2 C6 C5 124.8(8)
N2 C6 C7 109.7(8)
C5 C6 C7 124.8(8)
C8 C7 C6 107.3(8)
C8 C7 C25 128.2(9)
C6 C7 C25 124.4(8)
C7 C8 C9 105.4(8)
C7 C8 C27 128.9(8)
C9 C8 C27 125.7(8)
N2 C9 C10 122.9(8)
N2 C9 C8 111.8(8)
C10 C9 C8 124.6(8)
C11 C10 C9 124.7(8)
C11 C10 H10 117.6
C9 C10 H10 117.6
C10 C11 N3 122.6(8)
C10 C11 C12 126.6(8)
N3 C11 C12 110.4(8)
C13 C12 C11 106.0(8)
C13 C12 C29 129.9(8)
C11 C12 C29 124.1(8)
C12 C13 C14 107.3(8)
C12 C13 C31 128.0(8)
C14 C13 C31 124.4(8)
N3 C14 C15 123.6(8)
N3 C14 C13 111.1(7)
C15 C14 C13 125.1(8)
C16 C15 C14 123.8(8)
C16 C15 H15 118.1
C14 C15 H15 118.1
C15 C16 N4 122.9(7)
C15 C16 C17 126.4(8)
N4 C16 C17 109.0(7)
C18 C17 C16 106.4(7)
C18 C17 C33 127.9(8)
C16 C17 C33 125.6(8)
C17 C18 C19 105.8(7)
C17 C18 C35 127.4(8)
C19 C18 C35 126.8(8)
N4 C19 C18 112.8(8)
N4 C19 C20 120.3(7)
C18 C19 C20 127.0(8)
C37 C20 C1 125.9(8)
C37 C20 C19 117.8(8)
C1 C20 C19 115.9(7)
C2 C21 C22 111.3(7)
C2 C21 H21A 109.4
C22 C21 H21A 109.4
C2 C21 H21B 109.4
C22 C21 H21B 109.4
H21A C21 H21B 108.0
C21 C22 H22A 109.5
C21 C22 H22B 109.5
H22A C22 H22B 109.5
C21 C22 H22C 109.5
H22A C22 H22C 109.5
H22B C22 H22C 109.5
C3 C23 C24 111.9(8)
C3 C23 H23A 109.2
C24 C23 H23A 109.2
C3 C23 H23B 109.2
C24 C23 H23B 109.2
H23A C23 H23B 107.9
C23 C24 H24A 109.5
C23 C24 H24B 109.5
H24A C24 H24B 109.5
C23 C24 H24C 109.5
H24A C24 H24C 109.5
H24B C24 H24C 109.5
C26 C25 C7 111.6(8)
C26 C25 H25A 109.3
C7 C25 H25A 109.3
C26 C25 H25B 109.3
C7 C25 H25B 109.3
H25A C25 H25B 108.0
C25 C26 H26A 109.5
C25 C26 H26B 109.5
H26A C26 H26B 109.5
C25 C26 H26C 109.5
H26A C26 H26C 109.5
H26B C26 H26C 109.5
C8 C27 C28 112.5(8)
C8 C27 H27A 109.1
C28 C27 H27A 109.1
C8 C27 H27B 109.1
C28 C27 H27B 109.1
H27A C27 H27B 107.8
C27 C28 H28A 109.5
C27 C28 H28B 109.5
H28A C28 H28B 109.5
C27 C28 H28C 109.5
H28A C28 H28C 109.5
H28B C28 H28C 109.5
C12 C29 C30 114.7(8)
C12 C29 H29A 108.6
C30 C29 H29A 108.6
C12 C29 H29B 108.6
C30 C29 H29B 108.6
H29A C29 H29B 107.6
C29 C30 H30A 109.5
C29 C30 H30B 109.5
H30A C30 H30B 109.5
C29 C30 H30C 109.5
H30A C30 H30C 109.5
H30B C30 H30C 109.5
C13 C31 C32 112.6(8)
C13 C31 H31A 109.1
C32 C31 H31A 109.1
C13 C31 H31B 109.1
C32 C31 H31B 109.1
H31A C31 H31B 107.8
C31 C32 H32A 109.5
C31 C32 H32B 109.5
H32A C32 H32B 109.5
C31 C32 H32C 109.5
H32A C32 H32C 109.5
H32B C32 H32C 109.5
C17 C33 C34 112.2(7)
C17 C33 H33A 109.2
C34 C33 H33A 109.2
C17 C33 H33B 109.2
C34 C33 H33B 109.2
H33A C33 H33B 107.9
C33 C34 H34A 109.5
C33 C34 H34B 109.5
H34A C34 H34B 109.5
C33 C34 H34C 109.5
H34A C34 H34C 109.5
H34B C34 H34C 109.5
C18 C35 C36 114.6(7)
C18 C35 H35A 108.6
C36 C35 H35A 108.6
C18 C35 H35B 108.6
C36 C35 H35B 108.6
H35A C35 H35B 107.6
C35 C36 H36A 109.5
C35 C36 H36B 109.5
H36A C36 H36B 109.5
C35 C36 H36C 109.5
H36A C36 H36C 109.5
H36B C36 H36C 109.5
C20 C37 C38 122.3(8)
C20 C37 H37A 118.9
C38 C37 H37A 118.9
C70 C38 C37 123.0(8)
C70 C38 H38A 118.5
C37 C38 H38A 118.5
N5 C51 C52 112.6(8)
N5 C51 C70 121.5(8)
C52 C51 C70 125.9(8)
C53 C52 C51 105.8(7)
C53 C52 C71 126.0(8)
C51 C52 C71 127.7(8)
C52 C53 C54 107.0(7)
C52 C53 C73 129.2(8)
C54 C53 C73 123.8(8)
C55 C54 N5 123.2(8)
C55 C54 C53 127.0(8)
N5 C54 C53 108.9(7)
C54 C55 C56 124.0(8)
C54 C55 H55 118.0
C56 C55 H55 118.0
N6 C56 C55 124.2(8)
N6 C56 C57 110.6(8)
C55 C56 C57 124.9(8)
C58 C57 C56 106.7(8)
C58 C57 C75 127.4(9)
C56 C57 C75 125.9(8)
C57 C58 C59 106.2(8)
C57 C58 C77 125.9(8)
C59 C58 C77 127.7(8)
N6 C59 C60 122.1(9)
N6 C59 C58 111.2(8)
C60 C59 C58 126.1(9)
C61 C60 C59 125.3(9)
C61 C60 H60 117.3
C59 C60 H60 117.3
C60 C61 N7 123.7(8)
C60 C61 C62 126.1(9)
N7 C61 C62 110.2(8)
C63 C62 C61 106.3(8)
C63 C62 C79 127.2(8)
C61 C62 C79 126.4(9)
C62 C63 C64 106.9(8)
C62 C63 C81 128.5(8)
C64 C63 C81 124.5(9)
N7 C64 C65 125.7(8)
N7 C64 C63 110.5(8)
C65 C64 C63 123.6(8)
C66 C65 C64 122.7(8)
C66 C65 H65 118.6
C64 C65 H65 118.6
C65 C66 N8 124.4(9)
C65 C66 C67 126.7(9)
N8 C66 C67 107.9(8)
C68 C67 C66 107.6(8)
C68 C67 C83 126.9(10)
C66 C67 C83 125.4(9)
C67 C68 C69 104.7(8)
C67 C68 C85 127.4(9)
C69 C68 C85 127.8(9)
N8 C69 C68 113.5(8)
N8 C69 C70 120.8(8)
C68 C69 C70 125.7(8)
C38 C70 C51 123.2(8)
C38 C70 C69 121.2(8)
C51 C70 C69 115.2(8)
C52 C71 C72 112.5(8)
C52 C71 H71A 109.1
C72 C71 H71A 109.1
C52 C71 H71B 109.1
C72 C71 H71B 109.1
H71A C71 H71B 107.8
C71 C72 H72A 109.5
C71 C72 H72B 109.5
H72A C72 H72B 109.5
C71 C72 H72C 109.5
H72A C72 H72C 109.5
H72B C72 H72C 109.5
C74 C73 C53 113.0(7)
C74 C73 H73A 109.0
C53 C73 H73A 109.0
C74 C73 H73B 109.0
C53 C73 H73B 109.0
H73A C73 H73B 107.8
C73 C74 H74A 109.5
C73 C74 H74B 109.5
H74A C74 H74B 109.5
C73 C74 H74C 109.5
H74A C74 H74C 109.5
H74B C74 H74C 109.5
C57 C75 C76 111.1(8)
C57 C75 H75A 109.4
C76 C75 H75A 109.4
C57 C75 H75B 109.4
C76 C75 H75B 109.4
H75A C75 H75B 108.0
C75 C76 H76A 109.5
C75 C76 H76B 109.5
H76A C76 H76B 109.5
C75 C76 H76C 109.5
H76A C76 H76C 109.5
H76B C76 H76C 109.5
C58 C77 C78 111.4(8)
C58 C77 H77A 109.4
C78 C77 H77A 109.4
C58 C77 H77B 109.4
C78 C77 H77B 109.4
H77A C77 H77B 108.0
C77 C78 H78A 109.5
C77 C78 H78B 109.5
H78A C78 H78B 109.5
C77 C78 H78C 109.5
H78A C78 H78C 109.5
H78B C78 H78C 109.5
C62 C79 C80 113.3(8)
C62 C79 H79A 108.9
C80 C79 H79A 108.9
C62 C79 H79B 108.9
C80 C79 H79B 108.9
H79A C79 H79B 107.7
C79 C80 H80A 109.5
C79 C80 H80B 109.5
H80A C80 H80B 109.5
C79 C80 H80C 109.5
H80A C80 H80C 109.5
H80B C80 H80C 109.5
C63 C81 C82 112.6(8)
C63 C81 H81A 109.1
C82 C81 H81A 109.1
C63 C81 H81B 109.1
C82 C81 H81B 109.1
H81A C81 H81B 107.8
C81 C82 H82A 109.5
C81 C82 H82B 109.5
H82A C82 H82B 109.5
C81 C82 H82C 109.5
H82A C82 H82C 109.5
H82B C82 H82C 109.5
C84 C83 C67 111.1(15)
C84 C83 H83A 109.4
C67 C83 H83A 109.4
C84 C83 H83B 109.4
C67 C83 H83B 109.4
H83A C83 H83B 108.0
C83 C84 H84A 109.5
C83 C84 H84B 109.5
H84A C84 H84B 109.5
C83 C84 H84C 109.5
H84A C84 H84C 109.5
H84B C84 H84C 109.5
C68 C85 C86 112.1(10)
C68 C85 H85A 109.2
C86 C85 H85A 109.2
C68 C85 H85B 109.2
C86 C85 H85B 109.2
H85A C85 H85B 107.9
C85 C86 H86A 109.5
C85 C86 H86B 109.5
H86A C86 H86B 109.5
C85 C86 H86C 109.5
H86A C86 H86C 109.5
H86B C86 H86C 109.5
Cl3 Sb1 Cl6 84.7(3)
Cl3 Sb1 Cl1 166.9(5)
Cl6 Sb1 Cl1 90.7(2)
Cl3 Sb1 Cl5 92.3(4)
Cl6 Sb1 Cl5 175.7(4)
Cl1 Sb1 Cl5 92.9(4)
Cl3 Sb1 Cl4 104.4(5)
Cl6 Sb1 Cl4 90.8(2)
Cl1 Sb1 Cl4 87.9(2)
Cl5 Sb1 Cl4 87.0(4)
Cl3 Sb1 Cl2 88.1(5)
Cl6 Sb1 Cl2 93.5(3)
Cl1 Sb1 Cl2 79.9(3)
Cl5 Sb1 Cl2 89.4(4)
Cl4 Sb1 Cl2 167.1(3)
Cl2C Sb1C Cl4C 161.8(6)
Cl2C Sb1C Cl1C 114.6(6)
Cl4C Sb1C Cl1C 83.5(5)
Cl2C Sb1C Cl3C 88.1(8)
Cl4C Sb1C Cl3C 94.3(8)
Cl1C Sb1C Cl3C 87.6(9)
Cl2C Sb1C Cl5C 86.4(5)
Cl4C Sb1C Cl5C 92.8(5)
Cl1C Sb1C Cl5C 89.5(6)
Cl3C Sb1C Cl5C 172.0(9)
Cl2C Sb1C Cl6C 94.0(5)
Cl4C Sb1C Cl6C 68.4(4)
Cl1C Sb1C Cl6C 150.0(6)
Cl3C Sb1C Cl6C 84.2(8)
Cl5C Sb1C Cl6C 101.9(5)
Cl9 Sb2 Cl8 91.10(9)
Cl9 Sb2 Cl12 90.04(9)
Cl8 Sb2 Cl12 90.82(11)
Cl9 Sb2 Cl11 90.21(9)
Cl8 Sb2 Cl11 89.64(10)
Cl12 Sb2 Cl11 179.47(10)
Cl9 Sb2 Cl7 178.99(10)
Cl8 Sb2 Cl7 89.91(10)
Cl12 Sb2 Cl7 89.98(10)
Cl11 Sb2 Cl7 89.76(10)
Cl9 Sb2 Cl10 89.49(9)
Cl8 Sb2 Cl10 179.24(10)
Cl12 Sb2 Cl10 89.65(11)
Cl11 Sb2 Cl10 89.89(10)
Cl7 Sb2 Cl10 89.50(10)
Cl2S C1S Cl1S 103.0(14)
Cl2S C1S H1SA 111.2
Cl1S C1S H1SA 111.2
Cl2S C1S H1SB 111.2
Cl1S C1S H1SB 111.2
H1SA C1S H1SB 109.1
Cl1A C1A Cl2A 103.2(12)
Cl1A C1A H1AA 111.1
Cl2A C1A H1AA 111.1
Cl1A C1A H1AB 111.1
Cl2A C1A H1AB 111.1
H1AA C1A H1AB 109.1
Cl1B C1B Cl2B 107.1(11)
Cl1B C1B H1BA 110.3
Cl2B C1B H1BA 110.3
Cl1B C1B H1BB 110.3
Cl2B C1B H1BB 110.3
H1BA C1B H1BB 108.5
Cl4S C2S Cl3S 126.7(13)
Cl4S C2S H2SA 105.6
Cl3S C2S H2SA 105.6
Cl4S C2S H2SB 105.6
Cl3S C2S H2SB 105.6
H2SA C2S H2SB 106.1
Cl4A C2A Cl3A 129(4)
Cl4A C2A H2AA 105.1
Cl3A C2A H2AA 105.1
Cl4A C2A H2AB 105.1
Cl3A C2A H2AB 105.1
H2AA C2A H2AB 105.9

loop_
_geom_bond_atom_site_label_1
_geom_bond_atom_site_label_2
_geom_bond_distance
Ni1 N3 1.901(7)
Ni1 N1 1.901(7)
Ni1 N2 1.906(7)
Ni1 N4 1.923(7)
Ni2 N5 1.914(7)
Ni2 N7 1.916(7)
Ni2 N6 1.918(8)
Ni2 N8 1.933(8)
N1 C1 1.338(11)
N1 C4 1.392(11)
N4 C19 1.313(11)
N4 C16 1.405(11)
N3 C14 1.355(11)
N3 C11 1.394(11)
N2 C9 1.354(11)
N2 C6 1.363(11)
N5 C51 1.330(11)
N5 C54 1.415(11)
N6 C56 1.359(11)
N6 C59 1.378(11)
N7 C64 1.355(11)
N7 C61 1.382(11)
N8 C69 1.322(11)
N8 C66 1.409(12)
C1 C2 1.429(12)
C1 C20 1.451(12)
C2 C3 1.368(13)
C2 C21 1.509(12)
C3 C4 1.435(12)
C3 C23 1.499(12)
C4 C5 1.361(12)
C5 C6 1.404(13)
C5 H5 0.9500
C6 C7 1.440(12)
C7 C8 1.359(13)
C7 C25 1.527(13)
C8 C9 1.427(12)
C8 C27 1.507(13)
C9 C10 1.406(12)
C10 C11 1.369(12)
C10 H10 0.9500
C11 C12 1.438(12)
C12 C13 1.361(12)
C12 C29 1.488(12)
C13 C14 1.434(12)
C13 C31 1.504(12)
C14 C15 1.427(12)
C15 C16 1.335(11)
C15 H15 0.9500
C16 C17 1.457(11)
C17 C18 1.360(12)
C17 C33 1.479(12)
C18 C19 1.452(12)
C18 C35 1.504(12)
C19 C20 1.469(12)
C20 C37 1.359(12)
C21 C22 1.528(13)
C21 H21A 0.9900
C21 H21B 0.9900
C22 H22A 0.9800
C22 H22B 0.9800
C22 H22C 0.9800
C23 C24 1.539(13)
C23 H23A 0.9900
C23 H23B 0.9900
C24 H24A 0.9800
C24 H24B 0.9800
C24 H24C 0.9800
C25 C26 1.525(13)
C25 H25A 0.9900
C25 H25B 0.9900
C26 H26A 0.9800
C26 H26B 0.9800
C26 H26C 0.9800
C27 C28 1.514(14)
C27 H27A 0.9900
C27 H27B 0.9900
C28 H28A 0.9800
C28 H28B 0.9800
C28 H28C 0.9800
C29 C30 1.528(13)
C29 H29A 0.9900
C29 H29B 0.9900
C30 H30A 0.9800
C30 H30B 0.9800
C30 H30C 0.9800
C31 C32 1.519(13)
C31 H31A 0.9900
C31 H31B 0.9900
C32 H32A 0.9800
C32 H32B 0.9800
C32 H32C 0.9800
C33 C34 1.532(13)
C33 H33A 0.9900
C33 H33B 0.9900
C34 H34A 0.9800
C34 H34B 0.9800
C34 H34C 0.9800
C35 C36 1.518(12)
C35 H35A 0.9900
C35 H35B 0.9900
C36 H36A 0.9800
C36 H36B 0.9800
C36 H36C 0.9800
C37 C38 1.428(12)
C37 H37A 0.9500
C38 C70 1.353(12)
C38 H38A 0.9500
C51 C52 1.438(12)
C51 C70 1.450(12)
C52 C53 1.372(12)
C52 C71 1.506(12)
C53 C54 1.445(12)
C53 C73 1.507(12)
C54 C55 1.350(12)
C55 C56 1.401(12)
C55 H55 0.9500
C56 C57 1.432(13)
C57 C58 1.368(12)
C57 C75 1.504(13)
C58 C59 1.415(13)
C58 C77 1.491(13)
C59 C60 1.398(13)
C60 C61 1.356(13)
C60 H60 0.9500
C61 C62 1.440(12)
C62 C63 1.365(13)
C62 C79 1.492(13)
C63 C64 1.442(12)
C63 C81 1.503(13)
C64 C65 1.394(13)
C65 C66 1.348(13)
C65 H65 0.9500
C66 C67 1.460(14)
C67 C68 1.371(14)
C67 C83 1.533(16)
C68 C69 1.442(13)
C68 C85 1.494(14)
C69 C70 1.453(12)
C71 C72 1.523(13)
C71 H71A 0.9900
C71 H71B 0.9900
C72 H72A 0.9800
C72 H72B 0.9800
C72 H72C 0.9800
C73 C74 1.502(13)
C73 H73A 0.9900
C73 H73B 0.9900
C74 H74A 0.9800
C74 H74B 0.9800
C74 H74C 0.9800
C75 C76 1.528(14)
C75 H75A 0.9900
C75 H75B 0.9900
C76 H76A 0.9800
C76 H76B 0.9800
C76 H76C 0.9800
C77 C78 1.538(13)
C77 H77A 0.9900
C77 H77B 0.9900
C78 H78A 0.9800
C78 H78B 0.9800
C78 H78C 0.9800
C79 C80 1.518(13)
C79 H79A 0.9900
C79 H79B 0.9900
C80 H80A 0.9800
C80 H80B 0.9800
C80 H80C 0.9800
C81 C82 1.518(15)
C81 H81A 0.9900
C81 H81B 0.9900
C82 H82A 0.9800
C82 H82B 0.9800
C82 H82C 0.9800
C83 C84 1.41(2)
C83 H83A 0.9900
C83 H83B 0.9900
C84 H84A 0.9800
C84 H84B 0.9800
C84 H84C 0.9800
C85 C86 1.507(17)
C85 H85A 0.9900
C85 H85B 0.9900
C86 H86A 0.9800
C86 H86B 0.9800
C86 H86C 0.9800
Sb1 Cl3 2.331(8)
Sb1 Cl6 2.346(6)
Sb1 Cl1 2.348(6)
Sb1 Cl5 2.373(9)
Sb1 Cl4 2.411(6)
Sb1 Cl2 2.464(7)
Sb1C Cl2C 2.140(12)
Sb1C Cl4C 2.260(12)
Sb1C Cl1C 2.282(14)
Sb1C Cl3C 2.350(17)
Sb1C Cl5C 2.411(13)
Sb1C Cl6C 2.431(12)
Sb2 Cl9 2.355(2)
Sb2 Cl8 2.357(3)
Sb2 Cl12 2.359(3)
Sb2 Cl11 2.364(3)
Sb2 Cl7 2.365(3)
Sb2 Cl10 2.366(3)
C1S Cl2S 1.61(2)
C1S Cl1S 1.93(3)
C1S H1SA 0.9900
C1S H1SB 0.9900
C1A Cl1A 1.747(10)
C1A Cl2A 1.760(10)
C1A H1AA 0.9900
C1A H1AB 0.9900
C1B Cl1B 1.743(10)
C1B Cl2B 1.753(10)
C1B H1BA 0.9900
C1B H1BB 0.9900
C2S Cl4S 1.39(2)
C2S Cl3S 1.587(17)
C2S H2SA 0.9900
C2S H2SB 0.9900
C2A Cl4A 1.47(5)
C2A Cl3A 1.51(5)
C2A H2AA 0.9900
C2A H2AB 0.9900

loop_
_geom_torsion_atom_site_label_1
_geom_torsion_atom_site_label_2
_geom_torsion_atom_site_label_3
_geom_torsion_atom_site_label_4
_geom_torsion
C4 N1 C1 C2 -3.0(9)
Ni1 N1 C1 C2 175.7(5)
C4 N1 C1 C20 -177.9(7)
Ni1 N1 C1 C20 0.8(11)
N1 C1 C2 C3 0.5(9)
C20 C1 C2 C3 175.0(8)
N1 C1 C2 C21 -171.9(8)
C20 C1 C2 C21 2.7(14)
C1 C2 C3 C4 2.2(9)
C21 C2 C3 C4 174.6(8)
C1 C2 C3 C23 -177.3(8)
C21 C2 C3 C23 -4.9(15)
C1 N1 C4 C5 -163.3(8)
Ni1 N1 C4 C5 18.1(12)
C1 N1 C4 C3 4.3(9)
Ni1 N1 C4 C3 -174.3(5)
C2 C3 C4 C5 163.0(9)
C23 C3 C4 C5 -17.4(14)
C2 C3 C4 N1 -4.2(9)
C23 C3 C4 N1 175.3(7)
N1 C4 C5 C6 2.6(14)
C3 C4 C5 C6 -163.1(9)
C9 N2 C6 C5 171.2(9)
Ni1 N2 C6 C5 -7.3(13)
C9 N2 C6 C7 0.6(10)
Ni1 N2 C6 C7 -177.9(6)
C4 C5 C6 N2 -8.0(15)
C4 C5 C6 C7 161.2(9)
N2 C6 C7 C8 -0.2(11)
C5 C6 C7 C8 -170.8(9)
N2 C6 C7 C25 -177.2(8)
C5 C6 C7 C25 12.2(15)
C6 C7 C8 C9 -0.2(10)
C25 C7 C8 C9 176.6(9)
C6 C7 C8 C27 178.8(9)
C25 C7 C8 C27 -4.4(16)
C6 N2 C9 C10 169.8(9)
Ni1 N2 C9 C10 -11.8(13)
C6 N2 C9 C8 -0.7(11)
Ni1 N2 C9 C8 177.7(6)
C7 C8 C9 N2 0.6(11)
C27 C8 C9 N2 -178.5(9)
C7 C8 C9 C10 -169.7(9)
C27 C8 C9 C10 11.2(15)
N2 C9 C10 C11 -6.3(15)
C8 C9 C10 C11 163.0(9)
C9 C10 C11 N3 5.0(14)
C9 C10 C11 C12 -167.8(9)
C14 N3 C11 C10 -171.7(8)
Ni1 N3 C11 C10 14.0(12)
C14 N3 C11 C12 2.1(9)
Ni1 N3 C11 C12 -172.2(6)
C10 C11 C12 C13 171.4(9)
N3 C11 C12 C13 -2.1(10)
C10 C11 C12 C29 -9.0(14)
N3 C11 C12 C29 177.5(8)
C11 C12 C13 C14 1.2(9)
C29 C12 C13 C14 -178.4(9)
C11 C12 C13 C31 175.3(8)
C29 C12 C13 C31 -4.3(16)
C11 N3 C14 C15 -177.4(8)
Ni1 N3 C14 C15 -3.2(12)
C11 N3 C14 C13 -1.4(9)
Ni1 N3 C14 C13 172.8(6)
C12 C13 C14 N3 0.1(10)
C31 C13 C14 N3 -174.2(8)
C12 C13 C14 C15 176.1(8)
C31 C13 C14 C15 1.7(13)
N3 C14 C15 C16 13.5(13)
C13 C14 C15 C16 -162.0(8)
C14 C15 C16 N4 0.1(13)
C14 C15 C16 C17 163.7(8)
C19 N4 C16 C15 159.9(8)
Ni1 N4 C16 C15 -23.0(11)
C19 N4 C16 C17 -6.2(9)
Ni1 N4 C16 C17 170.9(5)
C15 C16 C17 C18 -159.6(8)
N4 C16 C17 C18 5.9(9)
C15 C16 C17 C33 23.9(14)
N4 C16 C17 C33 -170.6(7)
C16 C17 C18 C19 -3.1(9)
C33 C17 C18 C19 173.2(8)
C16 C17 C18 C35 178.2(8)
C33 C17 C18 C35 -5.4(15)
C16 N4 C19 C18 4.4(9)
Ni1 N4 C19 C18 -172.7(5)
C16 N4 C19 C20 -176.4(7)
Ni1 N4 C19 C20 6.5(11)
C17 C18 C19 N4 -0.7(10)
C35 C18 C19 N4 177.9(8)
C17 C18 C19 C20 -179.9(8)
C35 C18 C19 C20 -1.2(14)
N1 C1 C20 C37 -134.5(9)
C2 C1 C20 C37 51.3(13)
N1 C1 C20 C19 38.0(11)
C2 C1 C20 C19 -136.2(8)
N4 C19 C20 C37 131.3(8)
C18 C19 C20 C37 -49.6(12)
N4 C19 C20 C1 -41.8(11)
C18 C19 C20 C1 137.3(8)
C3 C2 C21 C22 -88.2(12)
C1 C2 C21 C22 82.5(11)
C2 C3 C23 C24 113.2(10)
C4 C3 C23 C24 -66.2(11)
C8 C7 C25 C26 -100.0(11)
C6 C7 C25 C26 76.3(12)
C7 C8 C27 C28 94.7(12)
C9 C8 C27 C28 -86.5(12)
C13 C12 C29 C30 115.7(11)
C11 C12 C29 C30 -63.8(12)
C12 C13 C31 C32 -99.9(11)
C14 C13 C31 C32 73.3(11)
C18 C17 C33 C34 -75.8(12)
C16 C17 C33 C34 99.9(10)
C17 C18 C35 C36 -75.5(12)
C19 C18 C35 C36 106.1(10)
C1 C20 C37 C38 13.1(13)
C19 C20 C37 C38 -159.2(8)
C20 C37 C38 C70 166.4(8)
C54 N5 C51 C52 -4.9(9)
Ni2 N5 C51 C52 171.6(6)
C54 N5 C51 C70 176.1(8)
Ni2 N5 C51 C70 -7.5(12)
N5 C51 C52 C53 2.9(10)
C70 C51 C52 C53 -178.1(8)
N5 C51 C52 C71 -170.2(8)
C70 C51 C52 C71 8.8(14)
C51 C52 C53 C54 0.4(9)
C71 C52 C53 C54 173.6(8)
C51 C52 C53 C73 -178.8(8)
C71 C52 C53 C73 -5.6(15)
C51 N5 C54 C55 -164.6(8)
Ni2 N5 C54 C55 18.9(12)
C51 N5 C54 C53 5.0(9)
Ni2 N5 C54 C53 -171.5(6)
C52 C53 C54 C55 165.7(9)
C73 C53 C54 C55 -15.0(14)
C52 C53 C54 N5 -3.4(9)
C73 C53 C54 N5 175.9(8)
N5 C54 C55 C56 1.4(14)
C53 C54 C55 C56 -166.3(8)
C59 N6 C56 C55 172.6(8)
Ni2 N6 C56 C55 -2.2(12)
C59 N6 C56 C57 -0.8(9)
Ni2 N6 C56 C57 -175.5(6)
C54 C55 C56 N6 -10.0(14)
C54 C55 C56 C57 162.3(9)
N6 C56 C57 C58 3.0(10)
C55 C56 C57 C58 -170.3(8)
N6 C56 C57 C75 -174.1(8)
C55 C56 C57 C75 12.7(15)
C56 C57 C58 C59 -3.8(10)
C75 C57 C58 C59 173.1(9)
C56 C57 C58 C77 171.4(8)
C75 C57 C58 C77 -11.6(15)
C56 N6 C59 C60 169.8(8)
Ni2 N6 C59 C60 -15.4(12)
C56 N6 C59 C58 -1.7(9)
Ni2 N6 C59 C58 173.1(6)
C57 C58 C59 N6 3.6(10)
C77 C58 C59 N6 -171.6(8)
C57 C58 C59 C60 -167.5(9)
C77 C58 C59 C60 17.3(15)
N6 C59 C60 C61 -4.3(14)
C58 C59 C60 C61 165.9(9)
C59 C60 C61 N7 7.5(14)
C59 C60 C61 C62 -168.4(8)
C64 N7 C61 C60 -175.6(8)
Ni2 N7 C61 C60 9.2(12)
C64 N7 C61 C62 0.9(9)
Ni2 N7 C61 C62 -174.3(5)
C60 C61 C62 C63 175.9(9)
N7 C61 C62 C63 -0.5(10)
C60 C61 C62 C79 -1.5(14)
N7 C61 C62 C79 -177.9(8)
C61 C62 C63 C64 -0.1(9)
C79 C62 C63 C64 177.2(8)
C61 C62 C63 C81 174.6(9)
C79 C62 C63 C81 -8.1(15)
C61 N7 C64 C65 -176.5(9)
Ni2 N7 C64 C65 -1.3(13)
C61 N7 C64 C63 -1.0(10)
Ni2 N7 C64 C63 174.2(6)
C62 C63 C64 N7 0.7(10)
C81 C63 C64 N7 -174.3(8)
C62 C63 C64 C65 176.4(8)
C81 C63 C64 C65 1.4(14)
N7 C64 C65 C66 13.1(15)
C63 C64 C65 C66 -161.9(9)
C64 C65 C66 N8 -2.9(16)
C64 C65 C66 C67 164.2(10)
C69 N8 C66 C65 163.7(10)
Ni2 N8 C66 C65 -17.8(14)
C69 N8 C66 C67 -5.5(11)
Ni2 N8 C66 C67 173.1(7)
C65 C66 C67 C68 -162.9(10)
N8 C66 C67 C68 5.9(13)
C65 C66 C67 C83 18(2)
N8 C66 C67 C83 -173.2(12)
C66 C67 C68 C69 -3.8(12)
C83 C67 C68 C69 175.3(13)
C66 C67 C68 C85 -179.8(11)
C83 C67 C68 C85 -1(2)
C66 N8 C69 C68 3.3(11)
Ni2 N8 C69 C68 -175.2(7)
C66 N8 C69 C70 -177.2(8)
Ni2 N8 C69 C70 4.3(13)
C67 C68 C69 N8 0.4(12)
C85 C68 C69 N8 176.3(10)
C67 C68 C69 C70 -179.1(9)
C85 C68 C69 C70 -3.1(17)
C37 C38 C70 C51 10.0(13)
C37 C38 C70 C69 -161.8(8)
N5 C51 C70 C38 -130.5(9)
C52 C51 C70 C38 50.6(13)
N5 C51 C70 C69 41.8(12)
C52 C51 C70 C69 -137.1(9)
N8 C69 C70 C38 132.6(9)
C68 C69 C70 C38 -48.0(13)
N8 C69 C70 C51 -39.9(12)
C68 C69 C70 C51 139.6(9)
C53 C52 C71 C72 -74.1(12)
C51 C52 C71 C72 97.6(11)
C52 C53 C73 C74 106.4(11)
C54 C53 C73 C74 -72.7(11)
C58 C57 C75 C76 -73.2(13)
C56 C57 C75 C76 103.3(11)
C57 C58 C77 C78 -76.7(12)
C59 C58 C77 C78 97.6(11)
C63 C62 C79 C80 -83.2(12)
C61 C62 C79 C80 93.6(11)
C62 C63 C81 C82 -91.9(13)
C64 C63 C81 C82 82.0(12)
C68 C67 C83 C84 82.4(18)
C66 C67 C83 C84 -98.6(15)
C67 C68 C85 C86 107.9(13)
C69 C68 C85 C86 -67.1(15)
